data_4308120
loop_
_publ_author_name
'Anna Company'
'Laura G\'omez'
'Rub\'en Mas-Ballest\'e'
'Ivan V. Korendovych'
'Xavi Ribas'
'Albert Poater'
'Teodor Parella'
'Xavier Fontrodona'
'Jordi Benet-Buchholz'
'Miquel Sol\`a'
'Que, Jr., Lawrence'
'Elena V. Rybak-Akimova'
'Miquel Costas'

_publ_section_title
;
Fast O2 Binding at Dicopper Complexes Containing Schiff-Base Dinucleating
Ligands
;
_journal_name_full 'Inorganic Chemistry'
_journal_page_first 4997
_journal_page_last 5012
_journal_paper_doi 10.1021/ic0701108
_journal_volume 46
_journal_year 2007
_chemical_formula_sum 'C28 H50 Cl2 Cu2 N8 O8'
_chemical_formula_weight 824.74
_chemical_name_systematic
; 
 ? 
;
_space_group_IT_number 2
_symmetry_cell_setting triclinic
_symmetry_space_group_name_Hall '-P 1'
_symmetry_space_group_name_H-M 'P -1'
_atom_sites_solution_hydrogens geom
_atom_sites_solution_primary direct
_atom_sites_solution_secondary difmap
_audit_creation_method SHELXL-97
_cell_angle_alpha 106.4670(10)
_cell_angle_beta 98.7860(10)
_cell_angle_gamma 94.5510(10)
_cell_formula_units_Z 2
_cell_length_a 9.5895(3)
_cell_length_b 13.2032(5)
_cell_length_c 15.7764(6)
_cell_measurement_temperature 153(2)
_cell_volume 1877.16(12)
_computing_cell_refinement 'Bruker SMART'
_computing_data_collection 'Bruker SMART'
_computing_data_reduction 'Bruker SHELXTL'
_computing_molecular_graphics 'Bruker SHELXTL'
_computing_publication_material 'Bruker SHELXTL'
_computing_structure_refinement 'SHELXL-97 (Sheldrick, 1997)'
_computing_structure_solution 'SHELXS-97 (Sheldrick, 1990)'
_diffrn_ambient_temperature 153(2)
_diffrn_measured_fraction_theta_full 0.931
_diffrn_measured_fraction_theta_max 0.931
_diffrn_measurement_device_type 'CCD area detector'
_diffrn_measurement_method 'phi and omega scans'
_diffrn_radiation_monochromator graphite
_diffrn_radiation_source 'fine-focus sealed tube'
_diffrn_radiation_type MoK\a
_diffrn_radiation_wavelength 0.71073
_diffrn_reflns_av_R_equivalents 0.0593
_diffrn_reflns_av_sigmaI/netI 0.0567
_diffrn_reflns_limit_h_max 13
_diffrn_reflns_limit_h_min -13
_diffrn_reflns_limit_k_max 18
_diffrn_reflns_limit_k_min -18
_diffrn_reflns_limit_l_max 22
_diffrn_reflns_limit_l_min -22
_diffrn_reflns_number 29209
_diffrn_reflns_theta_full 31.43
_diffrn_reflns_theta_max 31.43
_diffrn_reflns_theta_min 1.62
_exptl_absorpt_coefficient_mu 1.330
_exptl_absorpt_correction_type none
_exptl_crystal_colour orange/yell
_exptl_crystal_density_diffrn 1.459
_exptl_crystal_density_method 'not measured'
_exptl_crystal_description block
_exptl_crystal_F_000 860
_exptl_crystal_size_max 0.3
_exptl_crystal_size_mid 0.6
_exptl_crystal_size_min 0.6
_refine_diff_density_max 0.655
_refine_diff_density_min -0.771
_refine_diff_density_rms 0.085
_refine_ls_extinction_method none
_refine_ls_goodness_of_fit_ref 0.949
_refine_ls_hydrogen_treatment mixed
_refine_ls_matrix_type full
_refine_ls_number_parameters 475
_refine_ls_number_reflns 11550
_refine_ls_number_restraints 3
_refine_ls_restrained_S_all 0.949
_refine_ls_R_factor_all 0.0582
_refine_ls_R_factor_gt 0.0400
_refine_ls_shift/su_max 0.003
_refine_ls_shift/su_mean 0.000
_refine_ls_structure_factor_coef Fsqd
_refine_ls_weighting_details 'calc w=1/[\s^2^(Fo^2^)+(0.0589P)^2^+0.0000P] where P=(Fo^2^+2Fc^2^)/3'
_refine_ls_weighting_scheme calc
_refine_ls_wR_factor_gt 0.0982
_refine_ls_wR_factor_ref 0.1048
_reflns_number_gt 8513
_reflns_number_total 11550
_reflns_threshold_expression >2sigma(I)
_cod_data_source_file ic0701108-file001.cif
_cod_data_source_block dl1p291g
_cod_depositor_comments
;
The following automatic conversions were performed:
'_symmetry_cell_setting' value 'Triclinic' changed to 'triclinic'
according to '/home/saulius/struct/CIF-dictionaries/cif_core.dic'
dictionary named 'cif_core.dic' version 2.4.1 from 2010-06-29.

Automatic conversion script
Id: cif_fix_enum 1527 2010-12-29 10:47:43Z saulius 
;
_cod_database_code 4308120

loop_
_symmetry_equiv_pos_as_xyz
'x, y, z'
'-x, -y, -z'

loop_
_atom_site_label
_atom_site_type_symbol
_atom_site_fract_x
_atom_site_fract_y
_atom_site_fract_z
_atom_site_U_iso_or_equiv
_atom_site_adp_type
_atom_site_occupancy
_atom_site_symmetry_multiplicity
_atom_site_calc_flag
_atom_site_refinement_flags
_atom_site_disorder_assembly
_atom_site_disorder_group
Cu1 Cu 0.39475(2) 0.177312(18) 0.025405(15) 0.02449(6) Uani 1 1 d . . .
N1 N 0.28231(19) 0.30969(14) 0.02029(12) 0.0310(4) Uani 1 1 d . . .
C1 C 0.3380(3) 0.40158(18) 0.09824(18) 0.0462(6) Uani 1 1 d . . .
H1A H 0.2801 0.4593 0.0972 0.069 Uiso 1 1 calc R . .
H1B H 0.4367 0.4255 0.0966 0.069 Uiso 1 1 calc R . .
H1C H 0.3346 0.3818 0.1533 0.069 Uiso 1 1 calc R . .
Cu2 Cu 0.80179(2) 0.577319(17) 0.398159(14) 0.02353(6) Uani 1 1 d . . .
N2 N 0.29027(16) 0.12250(13) 0.10551(11) 0.0225(3) Uani 1 1 d . . .
H2 H 0.321(2) 0.1588(18) 0.1530(16) 0.022(6) Uiso 1 1 d . . .
C2 C 0.3004(3) 0.3375(2) -0.06166(18) 0.0516(7) Uani 1 1 d . . .
H2A H 0.2438 0.3948 -0.0671 0.077 Uiso 1 1 calc R . .
H2B H 0.2683 0.2748 -0.1143 0.077 Uiso 1 1 calc R . .
H2C H 0.4010 0.3615 -0.0582 0.077 Uiso 1 1 calc R . .
N3 N 0.54014(16) 0.17811(11) -0.04550(10) 0.0209(3) Uani 1 1 d . . .
C3 C 0.1294(2) 0.2786(2) 0.01441(16) 0.0388(5) Uani 1 1 d . . .
H3A H 0.0926 0.2240 -0.0442 0.047 Uiso 1 1 calc R . .
H3B H 0.0792 0.3415 0.0156 0.047 Uiso 1 1 calc R . .
N4 N 0.75233(16) 0.42793(12) 0.38233(10) 0.0228(3) Uani 1 1 d . . .
C4 C 0.0937(2) 0.23476(19) 0.08864(17) 0.0392(5) Uani 1 1 d . . .
H4A H 0.1418 0.2852 0.1471 0.047 Uiso 1 1 calc R . .
H4B H -0.0101 0.2321 0.0872 0.047 Uiso 1 1 calc R . .
N5 N 0.95493(17) 0.70148(12) 0.44010(11) 0.0236(3) Uani 1 1 d . . .
H5 H 0.988(2) 0.7040(17) 0.3939(16) 0.024(5) Uiso 1 1 d . . .
C5 C 0.1348(2) 0.12525(17) 0.08414(16) 0.0351(5) Uani 1 1 d . . .
H5A H 0.0884 0.0980 0.1267 0.042 Uiso 1 1 calc R . .
H5B H 0.0975 0.0766 0.0229 0.042 Uiso 1 1 calc R . .
C6 C 0.3148(2) 0.01460(14) 0.10833(14) 0.0268(4) Uani 1 1 d . . .
H6A H 0.2799 -0.0367 0.0479 0.032 Uiso 1 1 calc R . .
H6B H 0.2597 -0.0054 0.1506 0.032 Uiso 1 1 calc R . .
N6 N 0.62753(17) 0.64379(13) 0.34478(11) 0.0271(3) Uani 1 1 d . . .
C7 C 0.47098(19) 0.00717(14) 0.13757(12) 0.0244(3) Uani 1 1 d . . .
H7A H 0.5056 0.0572 0.1986 0.029 Uiso 1 1 calc R . .
H7B H 0.5266 0.0284 0.0960 0.029 Uiso 1 1 calc R . .
C8 C 0.5054(2) 0.10548(15) -0.13816(12) 0.0254(4) Uani 1 1 d . . .
H8A H 0.5666 0.1294 -0.1758 0.030 Uiso 1 1 calc R . .
H8B H 0.4050 0.1064 -0.1642 0.030 Uiso 1 1 calc R . .
C10 C 0.65518(19) 0.24258(14) -0.02701(12) 0.0232(3) Uani 1 1 d . . .
H10A H 0.7021 0.2444 -0.0755 0.028 Uiso 1 1 calc R . .
C11 C 0.72111(18) 0.31374(14) 0.06201(12) 0.0220(3) Uani 1 1 d . . .
C12 C 0.69232(19) 0.29971(14) 0.14250(12) 0.0227(3) Uani 1 1 d . . .
H12A H 0.6215 0.2445 0.1412 0.027 Uiso 1 1 calc R . .
C13 C 0.76714(19) 0.36635(14) 0.22430(12) 0.0233(3) Uani 1 1 d . . .
C14 C 0.8754(2) 0.44504(15) 0.22591(13) 0.0274(4) Uani 1 1 d . . .
H14A H 0.9299 0.4886 0.2817 0.033 Uiso 1 1 calc R . .
C15 C 0.9029(2) 0.45928(15) 0.14610(14) 0.0281(4) Uani 1 1 d . . .
H15A H 0.9749 0.5137 0.1472 0.034 Uiso 1 1 calc R . .
C16 C 0.82635(19) 0.39487(14) 0.06538(13) 0.0249(4) Uani 1 1 d . . .
H16A H 0.8453 0.4057 0.0110 0.030 Uiso 1 1 calc R . .
C17 C 0.73083(19) 0.35217(15) 0.30809(12) 0.0248(3) Uani 1 1 d . . .
H17A H 0.6897 0.2839 0.3070 0.030 Uiso 1 1 calc R . .
C18 C 0.71336(19) 0.40111(16) 0.46136(12) 0.0258(4) Uani 1 1 d . . .
H18A H 0.6544 0.3307 0.4412 0.031 Uiso 1 1 calc R . .
H18B H 0.6561 0.4546 0.4917 0.031 Uiso 1 1 calc R . .
C19 C 1.0749(2) 0.69419(15) 0.50847(13) 0.0269(4) Uani 1 1 d . . .
H19A H 1.0380 0.6859 0.5617 0.032 Uiso 1 1 calc R . .
H19B H 1.1416 0.7611 0.5279 0.032 Uiso 1 1 calc R . .
C20 C 1.15421(19) 0.60137(15) 0.47246(12) 0.0249(3) Uani 1 1 d . . .
H20A H 1.1825 0.6059 0.4157 0.030 Uiso 1 1 calc R . .
H20B H 1.0898 0.5341 0.4586 0.030 Uiso 1 1 calc R . .
C21 C 0.8985(2) 0.80446(15) 0.47102(14) 0.0310(4) Uani 1 1 d . . .
H21A H 0.9776 0.8631 0.4858 0.037 Uiso 1 1 calc R . .
H21B H 0.8615 0.8077 0.5269 0.037 Uiso 1 1 calc R . .
C22 C 0.7810(2) 0.82203(16) 0.40252(15) 0.0338(4) Uani 1 1 d . . .
H22A H 0.8112 0.8038 0.3433 0.041 Uiso 1 1 calc R . .
H22B H 0.7699 0.8987 0.4197 0.041 Uiso 1 1 calc R . .
C23 C 0.6362(2) 0.75830(17) 0.39216(14) 0.0326(4) Uani 1 1 d . . .
H23A H 0.6134 0.7666 0.4527 0.039 Uiso 1 1 calc R . .
H23B H 0.5631 0.7888 0.3590 0.039 Uiso 1 1 calc R . .
C26 C 0.4918(2) 0.5890(2) 0.35324(16) 0.0382(5) Uani 1 1 d . . .
H26A H 0.4121 0.6208 0.3289 0.057 Uiso 1 1 calc R . .
H26B H 0.4908 0.5967 0.4168 0.057 Uiso 1 1 calc R . .
H26C H 0.4827 0.5133 0.3197 0.057 Uiso 1 1 calc R . .
C27 C 0.6269(2) 0.6280(2) 0.24870(14) 0.0372(5) Uani 1 1 d . . .
H27A H 0.5483 0.6605 0.2240 0.056 Uiso 1 1 calc R . .
H27B H 0.6147 0.5516 0.2168 0.056 Uiso 1 1 calc R . .
H27C H 0.7173 0.6614 0.2412 0.056 Uiso 1 1 calc R . .
Cl1S Cl 0.13438(5) 0.74758(4) 0.23765(3) 0.03330(11) Uani 1 1 d . . .
O1S O -0.0105(2) 0.72237(18) 0.24198(17) 0.0722(6) Uani 1 1 d . . .
O2S O 0.1512(2) 0.83964(15) 0.20824(13) 0.0566(5) Uani 1 1 d . . .
O3S O 0.1783(3) 0.65983(16) 0.17601(16) 0.0687(6) Uani 1 1 d . . .
O4S O 0.2137(3) 0.7682(2) 0.32621(16) 0.0892(8) Uani 1 1 d . . .
Cl1T Cl 0.28184(6) 0.30522(4) 0.34066(3) 0.03519(11) Uani 1 1 d D . .
O1T O 0.3331(2) 0.33714(17) 0.43511(11) 0.0618(5) Uani 1 1 d . A .
O2T O 0.1802(7) 0.2151(7) 0.3114(5) 0.064(2) Uani 0.68(2) 1 d P A 1
O3T O 0.3979(11) 0.2884(9) 0.2949(8) 0.056(2) Uani 0.68(2) 1 d P A 1
O4T O 0.2205(7) 0.3944(3) 0.3187(3) 0.0526(16) Uani 0.68(2) 1 d P A 1
O2T' O 0.240(4) 0.1878(12) 0.3187(17) 0.109(8) Uani 0.32(2) 1 d PD A 2
O3T' O 0.385(2) 0.3070(18) 0.2860(16) 0.055(5) Uani 0.32(2) 1 d PD A 2
O4T' O 0.158(3) 0.344(3) 0.3242(7) 0.126(13) Uani 0.32(2) 1 d PD A 2
N1L N 0.3652(3) -0.0683(3) -0.3874(2) 0.0783(8) Uani 1 1 d . . .
C1L C 0.4808(3) -0.0492(2) -0.38717(18) 0.0488(6) Uani 1 1 d . . .
C2L C 0.6306(3) -0.0240(3) -0.3861(2) 0.0710(9) Uani 1 1 d . . .
H2L1 H 0.6756 -0.0895 -0.3966 0.107 Uiso 1 1 calc R . .
H2L2 H 0.6755 0.0257 -0.3275 0.107 Uiso 1 1 calc R . .
H2L3 H 0.6423 0.0089 -0.4334 0.107 Uiso 1 1 calc R . .
C1X C 0.1359(3) -0.0125(3) -0.1950(3) 0.0736(10) Uani 1 1 d . . .
N1X N 0.1910(3) 0.0018(5) -0.1243(3) 0.150(2) Uani 1 1 d . . .
C2X C 0.0647(3) -0.0264(3) -0.2853(2) 0.0649(8) Uani 1 1 d . . .
H2X1 H -0.0108 -0.0869 -0.3034 0.097 Uiso 1 1 calc R . .
H2X2 H 0.1333 -0.0401 -0.3260 0.097 Uiso 1 1 calc R . .
H2X3 H 0.0231 0.0383 -0.2881 0.097 Uiso 1 1 calc R . .

loop_
_atom_site_aniso_label
_atom_site_aniso_U_11
_atom_site_aniso_U_22
_atom_site_aniso_U_33
_atom_site_aniso_U_23
_atom_site_aniso_U_13
_atom_site_aniso_U_12
Cu1 0.02392(11) 0.02692(12) 0.02710(12) 0.01124(9) 0.01086(9) 0.00592(8)
N1 0.0359(9) 0.0354(9) 0.0306(8) 0.0172(7) 0.0130(7) 0.0159(7)
C1 0.0554(15) 0.0301(11) 0.0539(15) 0.0128(10) 0.0095(12) 0.0101(10)
Cu2 0.02697(11) 0.02279(11) 0.02104(11) 0.00685(8) 0.00526(8) 0.00183(8)
N2 0.0224(7) 0.0229(7) 0.0228(8) 0.0056(6) 0.0077(6) 0.0041(6)
C2 0.0665(17) 0.0626(16) 0.0532(15) 0.0423(13) 0.0322(13) 0.0373(14)
N3 0.0238(7) 0.0208(7) 0.0198(7) 0.0077(5) 0.0050(5) 0.0046(5)
C3 0.0320(10) 0.0536(14) 0.0386(12) 0.0209(10) 0.0089(9) 0.0211(10)
N4 0.0203(7) 0.0261(7) 0.0220(7) 0.0074(6) 0.0044(6) 0.0018(6)
C4 0.0289(10) 0.0495(13) 0.0498(13) 0.0229(11) 0.0176(9) 0.0180(9)
N5 0.0274(7) 0.0232(7) 0.0225(7) 0.0082(6) 0.0089(6) 0.0032(6)
C5 0.0218(9) 0.0391(11) 0.0495(13) 0.0179(10) 0.0122(8) 0.0053(8)
C6 0.0258(8) 0.0228(8) 0.0341(10) 0.0105(7) 0.0095(7) 0.0018(7)
N6 0.0282(8) 0.0320(8) 0.0252(8) 0.0123(6) 0.0090(6) 0.0059(6)
C7 0.0268(8) 0.0224(8) 0.0229(8) 0.0053(7) 0.0048(7) 0.0013(7)
C8 0.0298(9) 0.0259(9) 0.0202(8) 0.0074(7) 0.0034(7) 0.0027(7)
C10 0.0266(8) 0.0240(8) 0.0231(8) 0.0107(7) 0.0097(7) 0.0051(7)
C11 0.0220(8) 0.0198(8) 0.0265(9) 0.0083(7) 0.0073(7) 0.0059(6)
C12 0.0226(8) 0.0198(8) 0.0262(9) 0.0074(7) 0.0055(7) 0.0022(6)
C13 0.0230(8) 0.0223(8) 0.0248(8) 0.0058(7) 0.0069(7) 0.0047(7)
C14 0.0244(8) 0.0252(9) 0.0282(9) 0.0002(7) 0.0079(7) 0.0012(7)
C15 0.0255(9) 0.0203(8) 0.0381(11) 0.0049(7) 0.0133(8) 0.0006(7)
C16 0.0250(8) 0.0225(8) 0.0316(9) 0.0105(7) 0.0124(7) 0.0062(7)
C17 0.0221(8) 0.0246(8) 0.0266(9) 0.0076(7) 0.0030(7) -0.0002(7)
C18 0.0230(8) 0.0310(9) 0.0251(9) 0.0104(7) 0.0071(7) 0.0016(7)
C19 0.0276(9) 0.0263(9) 0.0240(9) 0.0039(7) 0.0049(7) 0.0004(7)
C20 0.0275(8) 0.0278(9) 0.0212(8) 0.0087(7) 0.0074(7) 0.0036(7)
C21 0.0361(10) 0.0225(9) 0.0348(10) 0.0061(8) 0.0120(8) 0.0053(8)
C22 0.0400(11) 0.0278(10) 0.0404(11) 0.0158(8) 0.0139(9) 0.0100(8)
C23 0.0349(10) 0.0348(10) 0.0346(10) 0.0145(8) 0.0139(8) 0.0127(8)
C26 0.0268(9) 0.0497(13) 0.0423(12) 0.0203(10) 0.0078(9) 0.0019(9)
C27 0.0404(11) 0.0512(13) 0.0244(9) 0.0160(9) 0.0065(8) 0.0123(10)
Cl1S 0.0370(2) 0.0307(2) 0.0348(2) 0.01214(19) 0.0130(2) -0.00165(19)
O1S 0.0556(12) 0.0658(13) 0.0925(17) 0.0069(12) 0.0467(12) -0.0096(10)
O2S 0.0787(13) 0.0413(10) 0.0618(12) 0.0293(9) 0.0253(10) 0.0029(9)
O3S 0.0847(15) 0.0411(10) 0.0870(16) 0.0084(10) 0.0576(13) 0.0066(10)
O4S 0.121(2) 0.0795(16) 0.0576(14) 0.0287(12) -0.0222(14) -0.0007(15)
Cl1T 0.0386(3) 0.0383(3) 0.0264(2) 0.00700(19) 0.00695(19) -0.0005(2)
O1T 0.0813(14) 0.0725(13) 0.0248(8) 0.0126(8) 0.0009(9) -0.0041(11)
O2T 0.072(3) 0.059(4) 0.050(2) 0.015(2) 0.003(2) -0.035(2)
O3T 0.041(2) 0.074(4) 0.044(4) -0.003(3) 0.010(2) 0.013(3)
O4T 0.067(3) 0.045(2) 0.0486(19) 0.0136(13) 0.0116(17) 0.0250(18)
O2T' 0.161(18) 0.040(6) 0.113(11) -0.010(6) 0.076(12) -0.037(8)
O3T' 0.056(10) 0.068(8) 0.039(5) 0.019(5) 0.017(6) -0.028(7)
O4T' 0.110(14) 0.23(3) 0.057(5) 0.040(9) 0.024(6) 0.122(19)
N1L 0.0560(16) 0.084(2) 0.092(2) 0.0236(17) 0.0121(15) 0.0082(15)
C1L 0.0573(16) 0.0434(14) 0.0438(14) 0.0099(11) 0.0094(12) 0.0063(12)
C2L 0.0591(18) 0.070(2) 0.066(2) -0.0079(16) 0.0203(15) -0.0074(15)
C1X 0.0321(13) 0.124(3) 0.068(2) 0.031(2) 0.0224(14) -0.0043(16)
N1X 0.0416(16) 0.343(7) 0.079(3) 0.082(4) 0.0212(16) 0.011(3)
C2X 0.0580(17) 0.0666(19) 0.0622(19) 0.0071(15) 0.0187(15) -0.0071(15)

loop_
_atom_type_symbol
_atom_type_description
_atom_type_scat_dispersion_real
_atom_type_scat_dispersion_imag
_atom_type_scat_source
C C 0.0033 0.0016 'International Tables Vol C Tables 4.2.6.8 and 6.1.1.4'
H H 0.0000 0.0000 'International Tables Vol C Tables 4.2.6.8 and 6.1.1.4'
N N 0.0061 0.0033 'International Tables Vol C Tables 4.2.6.8 and 6.1.1.4'
O O 0.0106 0.0060 'International Tables Vol C Tables 4.2.6.8 and 6.1.1.4'
Cl Cl 0.1484 0.1585 'International Tables Vol C Tables 4.2.6.8 and 6.1.1.4'
Cu Cu 0.3201 1.2651 'International Tables Vol C Tables 4.2.6.8 and 6.1.1.4'

loop_
_geom_angle_atom_site_label_1
_geom_angle_atom_site_label_2
_geom_angle_atom_site_label_3
_geom_angle
_geom_angle_site_symmetry_1
_geom_angle_site_symmetry_3
_geom_angle_publ_flag
N3 Cu1 N2 154.04(6) . . ?
N3 Cu1 N1 107.01(6) . . ?
N2 Cu1 N1 98.92(6) . . ?
C1 N1 C2 108.9(2) . . ?
C1 N1 C3 111.29(18) . . ?
C2 N1 C3 107.87(19) . . ?
C1 N1 Cu1 110.74(14) . . ?
C2 N1 Cu1 108.63(13) . . ?
C3 N1 Cu1 109.31(13) . . ?
N4 Cu2 N5 146.62(6) . . ?
N4 Cu2 N6 111.40(6) . . ?
N5 Cu2 N6 101.90(6) . . ?
C6 N2 C5 108.72(15) . . ?
C6 N2 Cu1 114.99(11) . . ?
C5 N2 Cu1 112.28(13) . . ?
C10 N3 C8 115.43(15) . . ?
C10 N3 Cu1 128.29(13) . . ?
C8 N3 Cu1 115.62(12) . . ?
N1 C3 C4 114.65(18) . . ?
C17 N4 C18 116.82(16) . . ?
C17 N4 Cu2 126.64(13) . . ?
C18 N4 Cu2 115.78(12) . . ?
C5 C4 C3 115.59(19) . . ?
C19 N5 C21 110.09(15) . . ?
C19 N5 Cu2 115.34(11) . . ?
C21 N5 Cu2 112.48(12) . . ?
N2 C5 C4 114.24(17) . . ?
N2 C6 C7 112.19(15) . . ?
C27 N6 C23 109.79(16) . . ?
C27 N6 C26 107.92(17) . . ?
C23 N6 C26 108.67(16) . . ?
C27 N6 Cu2 109.03(12) . . ?
C23 N6 Cu2 111.19(12) . . ?
C26 N6 Cu2 110.19(12) . . ?
C6 C7 C8 111.40(15) . 2_655 ?
N3 C8 C7 109.57(14) . 2_655 ?
N3 C10 C11 125.99(16) . . ?
C16 C11 C12 119.05(17) . . ?
C16 C11 C10 117.01(16) . . ?
C12 C11 C10 123.75(16) . . ?
C13 C12 C11 120.11(17) . . ?
C12 C13 C14 119.78(17) . . ?
C12 C13 C17 118.89(16) . . ?
C14 C13 C17 121.34(17) . . ?
C15 C14 C13 119.93(18) . . ?
C16 C15 C14 120.07(17) . . ?
C15 C16 C11 121.01(17) . . ?
N4 C17 C13 122.94(17) . . ?
N4 C18 C20 110.97(14) . 2_766 ?
N5 C19 C20 111.79(15) . . ?
C19 C20 C18 112.55(15) . 2_766 ?
N5 C21 C22 113.80(17) . . ?
C21 C22 C23 115.36(17) . . ?
N6 C23 C22 114.41(16) . . ?
O1S Cl1S O3S 109.14(13) . . ?
O1S Cl1S O2S 109.96(14) . . ?
O3S Cl1S O2S 109.52(12) . . ?
O1S Cl1S O4S 106.85(17) . . ?
O3S Cl1S O4S 111.22(17) . . ?
O2S Cl1S O4S 110.11(14) . . ?
O4T' Cl1T O2T 76.2(18) . . ?
O4T' Cl1T O3T' 120.6(13) . . ?
O2T Cl1T O3T' 115.5(10) . . ?
O4T' Cl1T O3T 133.4(10) . . ?
O2T Cl1T O3T 110.8(6) . . ?
O3T' Cl1T O3T 13.7(12) . . ?
O4T' Cl1T O1T 109.2(5) . . ?
O2T Cl1T O1T 113.0(3) . . ?
O3T' Cl1T O1T 116.2(10) . . ?
O3T Cl1T O1T 109.4(5) . . ?
O4T' Cl1T O4T 36.7(18) . . ?
O2T Cl1T O4T 109.8(3) . . ?
O3T' Cl1T O4T 92.3(9) . . ?
O3T Cl1T O4T 105.9(4) . . ?
O1T Cl1T O4T 107.7(2) . . ?
O4T' Cl1T O2T' 104.5(11) . . ?
O2T Cl1T O2T' 28.3(12) . . ?
O3T' Cl1T O2T' 100.6(11) . . ?
O3T Cl1T O2T' 91.3(9) . . ?
O1T Cl1T O2T' 103.0(12) . . ?
O4T Cl1T O2T' 136.9(14) . . ?
N1L C1L C2L 179.5(4) . . ?
N1X C1X C2X 177.7(6) . . ?

loop_
_geom_bond_atom_site_label_1
_geom_bond_atom_site_label_2
_geom_bond_distance
_geom_bond_site_symmetry_2
_geom_bond_publ_flag
Cu1 N3 1.9174(15) . ?
Cu1 N2 1.9787(15) . ?
Cu1 N1 2.1392(16) . ?
N1 C1 1.456(3) . ?
N1 C2 1.471(3) . ?
N1 C3 1.473(3) . ?
Cu2 N4 1.9272(15) . ?
Cu2 N5 1.9970(16) . ?
Cu2 N6 2.1198(16) . ?
N2 C6 1.474(2) . ?
N2 C5 1.483(2) . ?
N3 C10 1.280(2) . ?
N3 C8 1.474(2) . ?
C3 C4 1.516(3) . ?
N4 C17 1.282(2) . ?
N4 C18 1.480(2) . ?
C4 C5 1.514(3) . ?
N5 C19 1.481(2) . ?
N5 C21 1.483(2) . ?
C6 C7 1.517(3) . ?
N6 C27 1.469(3) . ?
N6 C23 1.474(3) . ?
N6 C26 1.481(3) . ?
C7 C8 1.524(2) 2_655 ?
C8 C7 1.524(2) 2_655 ?
C10 C11 1.463(3) . ?
C11 C16 1.396(2) . ?
C11 C12 1.398(2) . ?
C12 C13 1.388(3) . ?
C13 C14 1.401(3) . ?
C13 C17 1.474(3) . ?
C14 C15 1.385(3) . ?
C15 C16 1.373(3) . ?
C18 C20 1.525(3) 2_766 ?
C19 C20 1.513(3) . ?
C20 C18 1.525(3) 2_766 ?
C21 C22 1.517(3) . ?
C22 C23 1.526(3) . ?
Cl1S O1S 1.419(2) . ?
Cl1S O3S 1.4246(19) . ?
Cl1S O2S 1.4248(17) . ?
Cl1S O4S 1.425(2) . ?
Cl1T O4T' 1.351(10) . ?
Cl1T O2T 1.395(6) . ?
Cl1T O3T' 1.413(17) . ?
Cl1T O3T 1.415(9) . ?
Cl1T O1T 1.4237(18) . ?
Cl1T O4T 1.460(4) . ?
Cl1T O2T' 1.496(15) . ?
N1L C1L 1.117(4) . ?
C1L C2L 1.444(4) . ?
C1X N1X 1.115(5) . ?
C1X C2X 1.437(5) . ?

loop_
_geom_torsion_atom_site_label_1
_geom_torsion_atom_site_label_2
_geom_torsion_atom_site_label_3
_geom_torsion_atom_site_label_4
_geom_torsion
_geom_torsion_site_symmetry_1
_geom_torsion_site_symmetry_2
_geom_torsion_site_symmetry_3
_geom_torsion_site_symmetry_4
_geom_torsion_publ_flag
N3 Cu1 N1 C1 -95.83(15) . . . . ?
N2 Cu1 N1 C1 82.89(15) . . . . ?
N3 Cu1 N1 C2 23.74(19) . . . . ?
N2 Cu1 N1 C2 -157.53(17) . . . . ?
N3 Cu1 N1 C3 141.20(13) . . . . ?
N2 Cu1 N1 C3 -40.07(14) . . . . ?
N3 Cu1 N2 C6 -16.8(2) . . . . ?
N1 Cu1 N2 C6 166.01(13) . . . . ?
N3 Cu1 N2 C5 -141.78(15) . . . . ?
N1 Cu1 N2 C5 41.01(14) . . . . ?
N2 Cu1 N3 C10 -104.9(2) . . . . ?
N1 Cu1 N3 C10 72.22(16) . . . . ?
N2 Cu1 N3 C8 84.87(19) . . . . ?
N1 Cu1 N3 C8 -98.02(12) . . . . ?
C1 N1 C3 C4 -67.5(2) . . . . ?
C2 N1 C3 C4 173.1(2) . . . . ?
Cu1 N1 C3 C4 55.1(2) . . . . ?
N5 Cu2 N4 C17 -104.47(17) . . . . ?
N6 Cu2 N4 C17 71.22(16) . . . . ?
N5 Cu2 N4 C18 85.92(16) . . . . ?
N6 Cu2 N4 C18 -98.39(12) . . . . ?
N1 C3 C4 C5 -71.1(3) . . . . ?
N4 Cu2 N5 C19 -24.69(19) . . . . ?
N6 Cu2 N5 C19 159.41(12) . . . . ?
N4 Cu2 N5 C21 -152.07(13) . . . . ?
N6 Cu2 N5 C21 32.02(14) . . . . ?
C6 N2 C5 C4 173.96(18) . . . . ?
Cu1 N2 C5 C4 -57.7(2) . . . . ?
C3 C4 C5 N2 70.8(3) . . . . ?
C5 N2 C6 C7 -175.18(16) . . . . ?
Cu1 N2 C6 C7 57.99(19) . . . . ?
N4 Cu2 N6 C27 -86.58(14) . . . . ?
N5 Cu2 N6 C27 91.00(14) . . . . ?
N4 Cu2 N6 C23 152.24(12) . . . . ?
N5 Cu2 N6 C23 -30.18(13) . . . . ?
N4 Cu2 N6 C26 31.69(15) . . . . ?
N5 Cu2 N6 C26 -150.73(14) . . . . ?
N2 C6 C7 C8 -178.80(15) . . . 2_655 ?
C10 N3 C8 C7 107.85(17) . . . 2_655 ?
Cu1 N3 C8 C7 -80.62(16) . . . 2_655 ?
C8 N3 C10 C11 -172.67(16) . . . . ?
Cu1 N3 C10 C11 17.1(3) . . . . ?
N3 C10 C11 C16 -165.40(17) . . . . ?
N3 C10 C11 C12 19.7(3) . . . . ?
C16 C11 C12 C13 0.4(3) . . . . ?
C10 C11 C12 C13 175.28(16) . . . . ?
C11 C12 C13 C14 -2.5(3) . . . . ?
C11 C12 C13 C17 177.78(16) . . . . ?
C12 C13 C14 C15 3.0(3) . . . . ?
C17 C13 C14 C15 -177.29(17) . . . . ?
C13 C14 C15 C16 -1.4(3) . . . . ?
C14 C15 C16 C11 -0.6(3) . . . . ?
C12 C11 C16 C15 1.1(3) . . . . ?
C10 C11 C16 C15 -174.04(16) . . . . ?
C18 N4 C17 C13 -178.69(16) . . . . ?
Cu2 N4 C17 C13 11.8(3) . . . . ?
C12 C13 C17 N4 -153.78(17) . . . . ?
C14 C13 C17 N4 26.5(3) . . . . ?
C17 N4 C18 C20 107.54(18) . . . 2_766 ?
Cu2 N4 C18 C20 -81.80(16) . . . 2_766 ?
C21 N5 C19 C20 -168.65(15) . . . . ?
Cu2 N5 C19 C20 62.77(17) . . . . ?
N5 C19 C20 C18 174.41(15) . . . 2_766 ?
C19 N5 C21 C22 176.34(16) . . . . ?
Cu2 N5 C21 C22 -53.54(19) . . . . ?
N5 C21 C22 C23 75.1(2) . . . . ?
C27 N6 C23 C22 -71.9(2) . . . . ?
C26 N6 C23 C22 170.31(17) . . . . ?
Cu2 N6 C23 C22 48.87(19) . . . . ?
C21 C22 C23 N6 -73.1(2) . . . . ?
